data_7040985
loop_
_publ_author_name
'LaFortune, James H. W.'
'Johnstone, Timothy C.'
'P\'erez, Manuel'
'Winkelhaus, Daniel'
'Podgorny, Vitali'
'Stephan, Douglas W.'

_publ_section_title
;
 Electrophilic phenoxy-substituted phosphonium cations.
;
_journal_issue 45
_journal_name_full 'Dalton transactions (Cambridge, England : 2003)'
_journal_page_first 18156
_journal_page_last 18162
_journal_paper_doi 10.1039/c6dt03544b
_journal_volume 45
_journal_year 2016
_chemical_formula_sum 'C48 H4 B F36 O P'
_chemical_formula_weight 1322.29
_space_group_crystal_system triclinic
_space_group_IT_number 2
_space_group_name_Hall '-P 1'
_space_group_name_H-M_alt 'P -1'
_symmetry_space_group_name_Hall '-P 1'
_symmetry_space_group_name_H-M 'P -1'
_atom_sites_solution_hydrogens geom
_atom_sites_solution_primary direct
_atom_sites_solution_secondary difmap
_audit_creation_method SHELXL-2014/7
_audit_update_record
;
2016-08-20 deposited with the CCDC.
2016-10-20 downloaded from the CCDC.
;
_cell_angle_alpha 109.296(3)
_cell_angle_beta 106.289(3)
_cell_angle_gamma 90.830(4)
_cell_formula_units_Z 2
_cell_length_a 10.2204(7)
_cell_length_b 13.6806(10)
_cell_length_c 18.2102(14)
_cell_measurement_reflns_used 4741
_cell_measurement_temperature 150(2)
_cell_measurement_theta_max 20.79
_cell_measurement_theta_min 2.49
_cell_volume 2290.5(3)
_computing_cell_refinement 'Bruker SAINT'
_computing_data_collection 'Bruker APEX2'
_computing_data_reduction 'Bruker SAINT'
_computing_molecular_graphics 'Bruker SHELXTL'
_computing_publication_material 'Bruker SHELXTL'
_computing_structure_refinement 'SHELXL-2014/7 (Sheldrick, 2014)'
_computing_structure_solution 'SHELXS (Sheldrick, 2008)'
_diffrn_ambient_temperature 150(2)
_diffrn_measured_fraction_theta_full 1.000
_diffrn_measured_fraction_theta_max 0.995
_diffrn_measurement_device_type 'Bruker APEX-II CCD'
_diffrn_measurement_method 'phi and omega scans'
_diffrn_radiation_type MoK\a
_diffrn_radiation_wavelength 0.71073
_diffrn_reflns_av_R_equivalents 0.0644
_diffrn_reflns_av_unetI/netI 0.0842
_diffrn_reflns_Laue_measured_fraction_full 1.000
_diffrn_reflns_Laue_measured_fraction_max 0.995
_diffrn_reflns_limit_h_max 13
_diffrn_reflns_limit_h_min -13
_diffrn_reflns_limit_k_max 17
_diffrn_reflns_limit_k_min -17
_diffrn_reflns_limit_l_max 23
_diffrn_reflns_limit_l_min -23
_diffrn_reflns_number 39200
_diffrn_reflns_point_group_measured_fraction_full 1.000
_diffrn_reflns_point_group_measured_fraction_max 0.995
_diffrn_reflns_theta_full 25.242
_diffrn_reflns_theta_max 27.545
_diffrn_reflns_theta_min 1.641
_diffrn_source 'fine-focus sealed tube'
_exptl_absorpt_coefficient_mu 0.250
_exptl_absorpt_correction_T_max 0.9755
_exptl_absorpt_correction_T_min 0.9755
_exptl_absorpt_correction_type multi-scan
_exptl_absorpt_process_details '(Blessing, 1995)'
_exptl_crystal_colour colourless
_exptl_crystal_density_diffrn 1.917
_exptl_crystal_density_meas ?
_exptl_crystal_density_method 'not measured'
_exptl_crystal_description block
_exptl_crystal_F_000 1288
_exptl_crystal_size_max 0.100
_exptl_crystal_size_mid 0.100
_exptl_crystal_size_min 0.100
_exptl_transmission_factor_max 0.7456
_exptl_transmission_factor_min 0.7063
_refine_diff_density_max 0.315
_refine_diff_density_min -0.287
_refine_diff_density_rms 0.059
_refine_ls_extinction_method none
_refine_ls_goodness_of_fit_ref 1.007
_refine_ls_hydrogen_treatment constr
_refine_ls_matrix_type full
_refine_ls_number_parameters 884
_refine_ls_number_reflns 10531
_refine_ls_number_restraints 99
_refine_ls_restrained_S_all 1.004
_refine_ls_R_factor_all 0.1267
_refine_ls_R_factor_gt 0.0493
_refine_ls_shift/su_max 0.001
_refine_ls_shift/su_mean 0.000
_refine_ls_structure_factor_coef Fsqd
_refine_ls_weighting_details 'w=1/[\s^2^(Fo^2^)+(0.0401P)^2^+0.4983P] where P=(Fo^2^+2Fc^2^)/3'
_refine_ls_weighting_scheme calc
_refine_ls_wR_factor_gt 0.0884
_refine_ls_wR_factor_ref 0.1097
_reflns_Friedel_coverage 0.000
_reflns_number_gt 5628
_reflns_number_total 10531
_reflns_threshold_expression 'I > 2\s(I)'
_cod_data_source_file c6dt03544b1.cif
_cod_data_source_block JL007_0m
_cod_depositor_comments
;
The following automatic conversions were performed:

'_exptl_crystal_density_meas' value 'not measured' was changed to '?'
- the value is perceived as not measured.

Automatic conversion script
Id: cif_fix_values 4268 2015-11-12 08:31:59Z antanas 

 Adding full bibliography for 7040984--7040987.cif.
;
_cod_database_code 7040985
_shelx_shelxl_version_number 2014/7
_shelx_space_group_comment
;
The symmetry employed for this shelxl refinement is uniquely defined
by the following loop, which should always be used as a source of
symmetry information in preference to the above space-group names.
They are only intended as comments.
;
_shelx_estimated_absorpt_t_min 0.975
_shelx_estimated_absorpt_t_max 0.975

loop_
_space_group_symop_operation_xyz
'x, y, z'
'-x, -y, -z'

loop_
_atom_site_label
_atom_site_type_symbol
_atom_site_fract_x
_atom_site_fract_y
_atom_site_fract_z
_atom_site_U_iso_or_equiv
_atom_site_adp_type
_atom_site_occupancy
_atom_site_site_symmetry_order
_atom_site_calc_flag
_atom_site_refinement_flags_posn
_atom_site_refinement_flags_adp
_atom_site_refinement_flags_occupancy
_atom_site_disorder_assembly
_atom_site_disorder_group
P1 P 0.19801(7) 0.22378(6) 0.24702(4) 0.02616(18) Uani 1 1 d . . . . .
F1 F 0.06318(14) 0.04810(12) 0.10350(10) 0.0342(4) Uani 1 1 d . . . . .
F2 F 0.16893(16) -0.09082(13) -0.00266(10) 0.0397(4) Uani 1 1 d . . . . .
F5 F 0.50904(16) 0.22377(13) 0.25160(11) 0.0426(4) Uani 1 1 d . . . . .
F3 F 0.44393(17) -0.07510(13) 0.02254(10) 0.0424(4) Uani 1 1 d . . . . .
F15 F 0.19378(15) -0.00611(12) 0.24400(10) 0.0355(4) Uani 1 1 d . . . . .
F11 F 0.02551(17) 0.31379(13) 0.35060(10) 0.0420(4) Uani 1 1 d . . . . .
F6 F 0.27008(19) 0.37068(14) 0.17796(11) 0.0502(5) Uani 1 1 d . . . . .
F10 F -0.12537(16) 0.19656(14) 0.18562(10) 0.0421(4) Uani 1 1 d . . . . .
F14 F 0.06785(17) -0.09022(14) 0.32154(11) 0.0446(5) Uani 1 1 d . . . . .
F4 F 0.60991(16) 0.08489(14) 0.14763(11) 0.0469(5) Uani 1 1 d . . . . .
F13 F -0.06978(18) 0.02676(15) 0.42025(11) 0.0513(5) Uani 1 1 d . . . . .
O1 O 0.31747(18) 0.30498(15) 0.31240(11) 0.0323(5) Uani 1 1 d . . . . .
F12 F -0.09355(19) 0.22834(15) 0.43303(11) 0.0560(5) Uani 1 1 d . . . . .
F9 F -0.28241(19) 0.28912(16) 0.09113(11) 0.0622(6) Uani 1 1 d . . . . .
C2 C 0.4213(3) 0.1488(2) 0.18995(17) 0.0279(7) Uani 1 1 d . . . . .
C4 C 0.3907(3) -0.0034(2) 0.07218(17) 0.0297(7) Uani 1 1 d . . . . .
C6 C 0.1986(3) 0.0584(2) 0.11391(17) 0.0252(6) Uani 1 1 d . . . . .
C14 C 0.1219(3) 0.0539(2) 0.28880(17) 0.0270(6) Uani 1 1 d . . . . .
F7 F 0.1093(2) 0.46161(16) 0.08104(12) 0.0742(7) Uani 1 1 d . . . . .
C5 C 0.2508(3) -0.0128(2) 0.05967(17) 0.0278(7) Uani 1 1 d . . . . .
C3 C 0.4738(3) 0.0773(2) 0.13547(18) 0.0301(7) Uani 1 1 d . . . . .
C1 C 0.2804(3) 0.1398(2) 0.18076(16) 0.0237(6) Uani 1 1 d . . . . .
C19 C 0.3141(3) 0.3821(2) 0.38734(17) 0.0308(7) Uani 1 1 d . . . . .
C12 C -0.0639(3) 0.2642(2) 0.16376(17) 0.0344(7) Uani 1 1 d . . . . .
F8 F -0.1671(2) 0.42341(16) 0.03989(12) 0.0759(7) Uani 1 1 d . . . . .
C18 C 0.0386(3) 0.2137(2) 0.34400(17) 0.0311(7) Uani 1 1 d . . . . .
F16 F 0.3245(2) 0.60314(17) 0.60093(13) 0.0781(7) Uani 1 1 d . . . . .
C7 C 0.0781(3) 0.2843(2) 0.18816(17) 0.0290(7) Uani 1 1 d . . . . .
C8 C 0.1340(3) 0.3520(2) 0.15861(18) 0.0389(8) Uani 1 1 d . . . . .
C24 C 0.3491(3) 0.3563(2) 0.45630(18) 0.0383(8) Uani 1 1 d . . . . .
H24A H 0.3707 0.2883 0.4539 0.046 Uiso 1 1 calc R U . . .
C11 C -0.1467(3) 0.3115(3) 0.11441(18) 0.0425(8) Uani 1 1 d . . . . .
C15 C 0.0587(3) 0.0094(2) 0.32924(17) 0.0308(7) Uani 1 1 d . . . . .
C16 C -0.0122(3) 0.0682(3) 0.37863(18) 0.0359(8) Uani 1 1 d . . . . .
C13 C 0.1140(3) 0.1576(2) 0.29404(16) 0.0271(6) Uani 1 1 d . . . . .
C17 C -0.0231(3) 0.1709(3) 0.38582(18) 0.0376(8) Uani 1 1 d . . . . .
C9 C 0.0528(4) 0.3987(2) 0.10935(19) 0.0462(9) Uani 1 1 d . . . . .
C20 C 0.2811(3) 0.4785(2) 0.3865(2) 0.0428(8) Uani 1 1 d . . . . .
H20A H 0.2568 0.4932 0.3372 0.051 Uiso 1 1 calc R U . . .
C23 C 0.3520(3) 0.4316(3) 0.5295(2) 0.0465(9) Uani 1 1 d . . . . .
H23A H 0.3763 0.4168 0.5787 0.056 Uiso 1 1 calc R U . . .
C10 C -0.0871(4) 0.3795(3) 0.0884(2) 0.0517(10) Uani 1 1 d . . . . .
C21 C 0.2844(3) 0.5538(3) 0.4600(2) 0.0519(9) Uani 1 1 d . . . . .
H21A H 0.2629 0.6219 0.4623 0.062 Uiso 1 1 calc R U . . .
C22 C 0.3188(3) 0.5289(3) 0.5290(2) 0.0496(9) Uani 1 1 d . . . . .
F22 F 0.47680(16) 0.96667(12) 0.24423(9) 0.0344(4) Uani 1 1 d . . . . .
F27 F 0.39974(17) 0.67810(14) 0.32469(11) 0.0452(5) Uani 1 1 d . . . . .
F31 F 0.33011(15) 0.79927(13) 0.10252(10) 0.0370(4) Uani 1 1 d . . . . .
F17 F 0.75302(16) 0.94424(14) 0.25537(10) 0.0415(4) Uani 1 1 d . . . . .
F21 F 0.48615(18) 0.62410(13) 0.07816(11) 0.0474(5) Uani 1 1 d . . . . .
F19 F 0.77265(17) 0.79749(14) -0.01161(10) 0.0471(5) Uani 1 1 d . . . . .
F26 F 0.66814(18) 0.79375(16) 0.42868(11) 0.0521(5) Uani 1 1 d . . . . .
F18 F 0.85283(17) 0.95089(14) 0.13804(11) 0.0493(5) Uani 1 1 d . . . . .
F30 F 0.06294(17) 0.76328(15) 0.07184(11) 0.0523(5) Uani 1 1 d . . . . .
F23 F 0.5018(2) 1.14170(14) 0.36973(12) 0.0624(6) Uani 1 1 d . . . . .
F20 F 0.5882(2) 0.63422(15) -0.03914(11) 0.0579(5) Uani 1 1 d . . . . .
F25 F 0.69882(19) 0.96923(19) 0.55083(11) 0.0696(7) Uani 1 1 d . . . . .
C37 C 0.3825(3) 0.7393(2) 0.21516(17) 0.0275(7) Uani 1 1 d . . . . .
F28 F 0.1317(2) 0.6315(2) 0.28555(15) 0.0862(8) Uani 1 1 d . . . . .
C25 C 0.6115(3) 0.7845(2) 0.17340(17) 0.0266(6) Uani 1 1 d . . . . .
C26 C 0.7061(3) 0.8634(2) 0.18296(17) 0.0284(7) Uani 1 1 d . . . . .
C31 C 0.5780(3) 0.8703(2) 0.32736(17) 0.0276(7) Uani 1 1 d . . . . .
C27 C 0.7602(3) 0.8696(2) 0.12298(19) 0.0328(7) Uani 1 1 d . . . . .
C32 C 0.5363(3) 0.9642(2) 0.32021(17) 0.0300(7) Uani 1 1 d . . . . .
C41 C 0.1476(3) 0.7408(2) 0.13382(19) 0.0354(7) Uani 1 1 d . . . . .
C28 C 0.7213(3) 0.7929(2) 0.04837(18) 0.0328(7) Uani 1 1 d . . . . .
C38 C 0.3207(3) 0.6992(2) 0.25968(19) 0.0351(7) Uani 1 1 d . . . . .
F24 F 0.6225(2) 1.14885(17) 0.52534(12) 0.0724(7) Uani 1 1 d . . . . .
C42 C 0.2884(3) 0.7587(2) 0.15201(17) 0.0296(7) Uani 1 1 d . . . . .
C29 C 0.6285(3) 0.7107(2) 0.03469(18) 0.0368(8) Uani 1 1 d . . . . .
F29 F -0.04327(18) 0.67656(17) 0.16062(14) 0.0712(6) Uani 1 1 d . . . . .
B1 B 0.5511(3) 0.7658(3) 0.2445(2) 0.0276(8) Uani 1 1 d . . . . .
C30 C 0.5768(3) 0.7081(2) 0.09614(18) 0.0318(7) Uani 1 1 d . . . . .
C34 C 0.6075(3) 1.0596(3) 0.4614(2) 0.0466(9) Uani 1 1 d . . . . .
C36 C 0.6304(3) 0.8789(3) 0.40873(19) 0.0386(8) Uani 1 1 d . . . . .
C39 C 0.1813(3) 0.6769(3) 0.2415(2) 0.0474(9) Uani 1 1 d . . . . .
C40 C 0.0938(3) 0.6980(3) 0.1789(2) 0.0440(8) Uani 1 1 d . . . . .
C35 C 0.6472(3) 0.9707(3) 0.47425(18) 0.0444(9) Uani 1 1 d . . . . .
C33 C 0.5496(3) 1.0562(3) 0.3835(2) 0.0408(8) Uani 1 1 d . . . . .
F36A F 0.8406(17) 0.8038(9) 0.3412(12) 0.041(2) Uani 0.479(19) 1 d D . P A 1
F32A F 0.4722(14) 0.5350(12) 0.1935(11) 0.044(3) Uani 0.479(19) 1 d D . P A 1
F33A F 0.6393(18) 0.3978(6) 0.2275(6) 0.076(3) Uani 0.479(19) 1 d D . P A 1
F34A F 0.9057(16) 0.4609(9) 0.3221(6) 0.089(4) Uani 0.479(19) 1 d D . P A 1
F35A F 0.9993(11) 0.6677(10) 0.3837(5) 0.066(3) Uani 0.479(19) 1 d D . P A 1
C43A C 0.6454(15) 0.6765(9) 0.2675(13) 0.027(3) Uani 0.479(19) 1 d D U P A 1
C44A C 0.6058(15) 0.5716(9) 0.2407(10) 0.040(3) Uani 0.479(19) 1 d D U P A 1
C45A C 0.6884(17) 0.4977(7) 0.2567(7) 0.038(3) Uani 0.479(19) 1 d D U P A 1
C46A C 0.8217(16) 0.5323(10) 0.3038(7) 0.041(3) Uani 0.479(19) 1 d D U P A 1
C47A C 0.8698(13) 0.6365(10) 0.3361(7) 0.042(3) Uani 0.479(19) 1 d D U P A 1
C48A C 0.7824(14) 0.7045(9) 0.3140(10) 0.037(3) Uani 0.479(19) 1 d D U P A 1
F36B F 0.8341(15) 0.7642(12) 0.3286(12) 0.062(4) Uani 0.521(19) 1 d D . P A 2
F32B F 0.4244(13) 0.5344(14) 0.1825(13) 0.047(3) Uani 0.521(19) 1 d D . P A 2
F33B F 0.5566(14) 0.3778(7) 0.2026(8) 0.074(3) Uani 0.521(19) 1 d D . P A 2
F34B F 0.8253(14) 0.4099(11) 0.2922(8) 0.091(4) Uani 0.521(19) 1 d D . P A 2
F35B F 0.9602(9) 0.6077(14) 0.3615(9) 0.094(4) Uani 0.521(19) 1 d D . P A 2
C43B C 0.6210(14) 0.6613(11) 0.2554(15) 0.040(3) Uani 0.521(19) 1 d D U P A 2
C44B C 0.5599(13) 0.5598(9) 0.2240(10) 0.036(3) Uani 0.521(19) 1 d D U P A 2
C45B C 0.6220(14) 0.4749(9) 0.2339(8) 0.045(3) Uani 0.521(19) 1 d D U P A 2
C46B C 0.7605(15) 0.4933(11) 0.2810(8) 0.044(3) Uani 0.521(19) 1 d D U P A 2
C47B C 0.8311(11) 0.5907(12) 0.3134(9) 0.046(3) Uani 0.521(19) 1 d D U P A 2
C48B C 0.7600(12) 0.6693(11) 0.2967(9) 0.043(3) Uani 0.521(19) 1 d D U P A 2

loop_
_atom_site_aniso_label
_atom_site_aniso_U_11
_atom_site_aniso_U_22
_atom_site_aniso_U_33
_atom_site_aniso_U_23
_atom_site_aniso_U_13
_atom_site_aniso_U_12
P1 0.0334(4) 0.0220(4) 0.0236(4) 0.0092(3) 0.0078(3) 0.0060(3)
F1 0.0255(9) 0.0329(10) 0.0371(10) 0.0052(8) 0.0069(7) 0.0038(7)
F2 0.0459(10) 0.0334(11) 0.0298(10) 0.0025(9) 0.0058(8) 0.0096(8)
F5 0.0319(9) 0.0401(11) 0.0462(11) 0.0094(9) 0.0044(9) -0.0029(8)
F3 0.0538(11) 0.0456(12) 0.0425(11) 0.0195(9) 0.0310(9) 0.0231(9)
F15 0.0424(9) 0.0284(10) 0.0445(11) 0.0158(8) 0.0226(8) 0.0122(8)
F11 0.0531(11) 0.0380(11) 0.0416(11) 0.0162(9) 0.0210(9) 0.0232(8)
F6 0.0637(13) 0.0471(13) 0.0409(11) 0.0214(10) 0.0110(10) -0.0085(10)
F10 0.0359(9) 0.0507(12) 0.0408(11) 0.0193(9) 0.0091(8) 0.0122(8)
F14 0.0543(11) 0.0344(11) 0.0511(12) 0.0215(9) 0.0174(9) -0.0003(8)
F4 0.0303(9) 0.0563(13) 0.0628(13) 0.0257(10) 0.0212(9) 0.0100(8)
F13 0.0566(11) 0.0655(14) 0.0408(11) 0.0234(10) 0.0234(9) -0.0026(10)
O1 0.0398(11) 0.0282(12) 0.0237(11) 0.0056(9) 0.0062(9) 0.0004(9)
F12 0.0631(12) 0.0684(14) 0.0494(12) 0.0190(11) 0.0378(10) 0.0231(10)
F9 0.0542(13) 0.0809(16) 0.0431(12) 0.0176(11) 0.0051(10) 0.0399(11)
C2 0.0321(16) 0.0244(17) 0.0287(17) 0.0157(14) 0.0038(14) 0.0007(13)
C4 0.0433(18) 0.0289(18) 0.0264(17) 0.0155(15) 0.0176(15) 0.0143(14)
C6 0.0236(15) 0.0297(17) 0.0271(16) 0.0165(14) 0.0071(13) 0.0047(12)
C14 0.0245(15) 0.0293(18) 0.0253(16) 0.0090(14) 0.0051(13) 0.0059(12)
F7 0.1247(19) 0.0486(14) 0.0516(13) 0.0350(11) 0.0099(13) -0.0026(12)
C5 0.0341(17) 0.0256(18) 0.0237(17) 0.0110(14) 0.0058(14) 0.0049(13)
C3 0.0259(16) 0.039(2) 0.0377(19) 0.0246(16) 0.0149(14) 0.0096(14)
C1 0.0287(15) 0.0227(16) 0.0221(15) 0.0127(13) 0.0053(13) 0.0050(12)
C19 0.0402(17) 0.0256(18) 0.0228(17) 0.0048(14) 0.0079(14) 0.0036(13)
C12 0.048(2) 0.0307(19) 0.0250(17) 0.0083(14) 0.0122(15) 0.0146(15)
F8 0.1139(18) 0.0590(15) 0.0500(14) 0.0311(12) 0.0015(13) 0.0422(13)
C18 0.0362(16) 0.0309(19) 0.0260(17) 0.0114(14) 0.0066(14) 0.0137(14)
F16 0.1094(18) 0.0607(15) 0.0465(13) -0.0086(12) 0.0287(13) 0.0161(13)
C7 0.0442(18) 0.0187(16) 0.0217(16) 0.0044(13) 0.0090(14) 0.0106(13)
C8 0.058(2) 0.0301(19) 0.0275(18) 0.0113(15) 0.0096(16) 0.0065(16)
C24 0.0457(19) 0.0350(19) 0.0319(19) 0.0089(16) 0.0114(15) 0.0089(15)
C11 0.049(2) 0.044(2) 0.0245(18) 0.0043(16) 0.0039(16) 0.0254(16)
C15 0.0329(16) 0.0297(19) 0.0280(17) 0.0124(14) 0.0041(14) 0.0003(13)
C16 0.0329(17) 0.051(2) 0.0279(17) 0.0205(16) 0.0070(14) -0.0011(15)
C13 0.0284(15) 0.0296(18) 0.0237(16) 0.0108(14) 0.0065(13) 0.0080(13)
C17 0.0333(17) 0.052(2) 0.0288(18) 0.0105(16) 0.0155(15) 0.0102(15)
C9 0.081(3) 0.027(2) 0.0295(19) 0.0160(16) 0.0081(19) 0.0062(18)
C20 0.056(2) 0.032(2) 0.0328(19) 0.0106(16) 0.0021(16) 0.0041(16)
C23 0.059(2) 0.051(2) 0.0296(19) 0.0139(18) 0.0136(17) 0.0118(18)
C10 0.086(3) 0.038(2) 0.0262(19) 0.0132(17) 0.0062(19) 0.032(2)
C21 0.067(2) 0.028(2) 0.048(2) 0.0029(18) 0.0112(19) 0.0080(17)
C22 0.059(2) 0.047(2) 0.032(2) -0.0017(18) 0.0142(17) 0.0071(18)
F22 0.0492(10) 0.0321(10) 0.0304(10) 0.0189(8) 0.0151(8) 0.0145(8)
F27 0.0533(11) 0.0593(13) 0.0478(12) 0.0385(10) 0.0284(9) 0.0209(9)
F31 0.0380(9) 0.0442(11) 0.0354(10) 0.0241(9) 0.0088(8) 0.0055(8)
F17 0.0378(10) 0.0516(12) 0.0303(10) 0.0078(9) 0.0112(8) -0.0084(8)
F21 0.0682(12) 0.0298(11) 0.0484(12) 0.0076(9) 0.0318(10) -0.0016(9)
F19 0.0562(11) 0.0638(13) 0.0395(11) 0.0278(10) 0.0300(9) 0.0157(9)
F26 0.0547(11) 0.0804(15) 0.0422(11) 0.0438(11) 0.0186(9) 0.0290(10)
F18 0.0455(10) 0.0561(13) 0.0525(12) 0.0199(10) 0.0240(9) -0.0088(9)
F30 0.0374(10) 0.0673(14) 0.0467(12) 0.0198(11) 0.0040(9) 0.0087(9)
F23 0.1069(16) 0.0322(12) 0.0606(14) 0.0143(10) 0.0460(13) 0.0179(11)
F20 0.0838(14) 0.0526(13) 0.0356(11) 0.0021(10) 0.0314(10) 0.0013(11)
F25 0.0506(12) 0.127(2) 0.0239(11) 0.0239(12) 0.0030(9) 0.0096(12)
C37 0.0379(16) 0.0185(16) 0.0287(17) 0.0060(13) 0.0169(14) 0.0056(12)
F28 0.0602(13) 0.129(2) 0.125(2) 0.0924(18) 0.0544(14) 0.0180(13)
C25 0.0282(15) 0.0280(17) 0.0301(17) 0.0156(14) 0.0118(13) 0.0100(13)
C26 0.0300(15) 0.0328(18) 0.0222(16) 0.0106(14) 0.0062(13) 0.0036(13)
C31 0.0264(15) 0.0378(19) 0.0247(16) 0.0160(14) 0.0109(13) 0.0050(13)
C27 0.0278(16) 0.039(2) 0.041(2) 0.0228(17) 0.0143(15) 0.0051(14)
C32 0.0355(16) 0.0359(19) 0.0231(17) 0.0137(15) 0.0117(14) 0.0056(14)
C41 0.0355(18) 0.0311(19) 0.0345(19) 0.0086(15) 0.0061(15) 0.0063(14)
C28 0.0379(17) 0.043(2) 0.0290(18) 0.0197(16) 0.0190(14) 0.0135(15)
C38 0.0414(18) 0.0364(19) 0.0386(19) 0.0186(16) 0.0218(15) 0.0153(14)
F24 0.0862(15) 0.0690(16) 0.0421(13) -0.0130(11) 0.0286(12) -0.0147(12)
C42 0.0358(17) 0.0262(17) 0.0307(17) 0.0125(14) 0.0129(14) 0.0047(13)
C29 0.0475(19) 0.037(2) 0.0276(18) 0.0090(16) 0.0164(15) 0.0123(15)
F29 0.0356(11) 0.0876(17) 0.0999(18) 0.0387(14) 0.0278(11) 0.0036(10)
B1 0.0326(18) 0.030(2) 0.0299(19) 0.0187(16) 0.0145(15) 0.0104(15)
C30 0.0392(17) 0.0251(18) 0.0386(19) 0.0163(15) 0.0165(15) 0.0053(14)
C34 0.050(2) 0.049(2) 0.034(2) 0.0006(19) 0.0182(17) -0.0031(18)
C36 0.0335(17) 0.058(2) 0.037(2) 0.0317(19) 0.0121(15) 0.0140(16)
C39 0.046(2) 0.050(2) 0.066(3) 0.030(2) 0.0336(19) 0.0082(16)
C40 0.0303(18) 0.045(2) 0.059(2) 0.0171(19) 0.0193(17) 0.0042(15)
C35 0.0291(17) 0.080(3) 0.0170(17) 0.0114(19) 0.0038(14) -0.0002(17)
C33 0.0500(19) 0.039(2) 0.038(2) 0.0118(17) 0.0207(17) 0.0066(16)
F36A 0.032(3) 0.050(5) 0.047(4) 0.022(5) 0.014(3) 0.014(4)
F32A 0.069(9) 0.019(3) 0.064(9) 0.015(4) 0.049(8) 0.013(7)
F33A 0.153(10) 0.033(4) 0.065(5) 0.024(3) 0.056(6) 0.049(5)
F34A 0.130(8) 0.085(7) 0.085(5) 0.053(5) 0.051(6) 0.092(6)
F35A 0.059(5) 0.105(7) 0.048(4) 0.038(4) 0.020(3) 0.054(4)
C43A 0.043(6) 0.030(5) 0.022(5) 0.017(4) 0.020(4) 0.024(4)
C44A 0.054(7) 0.039(5) 0.033(5) 0.015(4) 0.016(5) 0.022(4)
C45A 0.056(7) 0.031(5) 0.039(5) 0.021(4) 0.023(5) 0.024(5)
C46A 0.058(6) 0.030(6) 0.044(5) 0.013(5) 0.030(4) 0.034(5)
C47A 0.060(6) 0.042(6) 0.032(5) 0.017(4) 0.018(4) 0.031(5)
C48A 0.051(7) 0.036(7) 0.031(5) 0.014(5) 0.019(5) 0.032(5)
F36B 0.035(4) 0.105(11) 0.067(9) 0.057(10) 0.014(5) 0.018(7)
F32B 0.057(6) 0.031(3) 0.071(4) 0.024(3) 0.038(5) 0.014(4)
F33B 0.127(7) 0.043(4) 0.098(7) 0.050(4) 0.075(6) 0.053(4)
F34B 0.119(7) 0.122(8) 0.115(8) 0.100(7) 0.090(6) 0.106(6)
F35B 0.047(4) 0.179(12) 0.134(9) 0.132(9) 0.051(5) 0.065(5)
C43B 0.043(5) 0.050(6) 0.052(8) 0.034(5) 0.032(5) 0.022(4)
C44B 0.039(6) 0.049(6) 0.055(8) 0.041(5) 0.036(5) 0.037(5)
C45B 0.057(6) 0.053(6) 0.057(6) 0.038(5) 0.040(5) 0.037(5)
C46B 0.052(6) 0.059(6) 0.052(6) 0.042(5) 0.035(5) 0.037(5)
C47B 0.041(5) 0.062(7) 0.060(6) 0.036(6) 0.032(4) 0.033(5)
C48B 0.045(5) 0.056(6) 0.052(7) 0.035(5) 0.034(4) 0.020(4)

loop_
_atom_type_symbol
_atom_type_description
_atom_type_scat_dispersion_real
_atom_type_scat_dispersion_imag
_atom_type_scat_source
C C 0.0033 0.0016 'International Tables Vol C Tables 4.2.6.8 and 6.1.1.4'
H H 0.0000 0.0000 'International Tables Vol C Tables 4.2.6.8 and 6.1.1.4'
B B 0.0013 0.0007 'International Tables Vol C Tables 4.2.6.8 and 6.1.1.4'
O O 0.0106 0.0060 'International Tables Vol C Tables 4.2.6.8 and 6.1.1.4'
F F 0.0171 0.0103 'International Tables Vol C Tables 4.2.6.8 and 6.1.1.4'
P P 0.1023 0.0942 'International Tables Vol C Tables 4.2.6.8 and 6.1.1.4'

loop_
_geom_angle_atom_site_label_1
_geom_angle_atom_site_label_2
_geom_angle_atom_site_label_3
_geom_angle
O1 P1 C1 103.63(12)
O1 P1 C13 110.43(12)
C1 P1 C13 113.11(13)
O1 P1 C7 111.12(12)
C1 P1 C7 107.47(12)
C13 P1 C7 110.84(13)
C19 O1 P1 127.83(17)
F5 C2 C3 117.7(2)
F5 C2 C1 121.9(3)
C3 C2 C1 120.4(3)
F3 C4 C3 120.3(3)
F3 C4 C5 119.5(3)
C3 C4 C5 120.2(3)
F1 C6 C5 119.0(2)
F1 C6 C1 118.1(2)
C5 C6 C1 122.8(2)
F15 C14 C15 117.3(3)
F15 C14 C13 120.5(2)
C15 C14 C13 122.2(3)
F2 C5 C6 120.8(2)
F2 C5 C4 120.5(3)
C6 C5 C4 118.7(3)
F4 C3 C4 119.7(3)
F4 C3 C2 119.2(3)
C4 C3 C2 121.0(2)
C6 C1 C2 116.8(2)
C6 C1 P1 117.55(19)
C2 C1 P1 125.6(2)
C24 C19 C20 123.7(3)
C24 C19 O1 118.0(3)
C20 C19 O1 118.2(3)
F10 C12 C11 117.6(3)
F10 C12 C7 121.0(3)
C11 C12 C7 121.4(3)
F11 C18 C17 118.7(3)
F11 C18 C13 118.4(2)
C17 C18 C13 122.8(3)
C12 C7 C8 117.0(3)
C12 C7 P1 126.3(2)
C8 C7 P1 116.4(2)
F6 C8 C9 118.9(3)
F6 C8 C7 119.2(3)
C9 C8 C7 121.9(3)
C19 C24 C23 118.5(3)
F9 C11 C10 120.8(3)
F9 C11 C12 119.8(3)
C10 C11 C12 119.4(3)
F14 C15 C14 120.0(3)
F14 C15 C16 120.1(3)
C14 C15 C16 119.9(3)
F13 C16 C15 120.3(3)
F13 C16 C17 119.6(3)
C15 C16 C17 120.1(3)
C14 C13 C18 115.6(2)
C14 C13 P1 125.5(2)
C18 C13 P1 118.8(2)
F12 C17 C18 120.2(3)
F12 C17 C16 120.4(3)
C18 C17 C16 119.3(3)
F7 C9 C10 120.1(3)
F7 C9 C8 120.4(3)
C10 C9 C8 119.5(3)
C19 C20 C21 117.6(3)
C24 C23 C22 118.0(3)
F8 C10 C9 120.2(3)
F8 C10 C11 119.1(4)
C9 C10 C11 120.7(3)
C22 C21 C20 119.1(3)
F16 C22 C21 118.9(3)
F16 C22 C23 118.0(3)
C21 C22 C23 123.0(3)
C42 C37 C38 112.8(2)
C42 C37 B1 127.4(2)
C38 C37 B1 119.7(3)
C26 C25 C30 112.6(2)
C26 C25 B1 127.8(3)
C30 C25 B1 119.2(2)
F17 C26 C25 120.5(2)
F17 C26 C27 114.7(2)
C25 C26 C27 124.8(3)
C36 C31 C32 111.4(3)
C36 C31 B1 128.9(3)
C32 C31 B1 119.6(2)
F18 C27 C28 119.6(2)
F18 C27 C26 120.6(3)
C28 C27 C26 119.8(3)
F22 C32 C33 115.8(3)
F22 C32 C31 118.2(3)
C33 C32 C31 126.0(3)
F30 C41 C40 119.7(3)
F30 C41 C42 120.9(3)
C40 C41 C42 119.4(3)
F19 C28 C27 120.9(3)
F19 C28 C29 120.4(3)
C27 C28 C29 118.7(3)
F27 C38 C39 116.2(3)
F27 C38 C37 119.6(3)
C39 C38 C37 124.2(3)
F31 C42 C37 121.0(2)
F31 C42 C41 114.4(3)
C37 C42 C41 124.6(3)
F20 C29 C28 119.5(3)
F20 C29 C30 121.1(3)
C28 C29 C30 119.5(3)
C37 B1 C31 101.8(2)
C37 B1 C43B 108.7(6)
C31 B1 C43B 117.4(8)
C37 B1 C43A 118.0(6)
C31 B1 C43A 109.0(7)
C37 B1 C25 113.5(2)
C31 B1 C25 113.8(2)
C43B B1 C25 102.0(10)
C43A B1 C25 101.2(9)
F21 C30 C29 116.0(3)
F21 C30 C25 119.3(2)
C29 C30 C25 124.6(3)
F24 C34 C35 120.2(3)
F24 C34 C33 120.9(3)
C35 C34 C33 118.8(3)
F26 C36 C35 115.3(3)
F26 C36 C31 120.4(3)
C35 C36 C31 124.3(3)
F28 C39 C40 120.0(3)
F28 C39 C38 119.6(3)
C40 C39 C38 120.4(3)
F29 C40 C39 120.9(3)
F29 C40 C41 120.5(3)
C39 C40 C41 118.5(3)
F25 C35 C34 120.8(3)
F25 C35 C36 118.9(3)
C34 C35 C36 120.2(3)
F23 C33 C34 119.7(3)
F23 C33 C32 121.0(3)
C34 C33 C32 119.2(3)
C44A C43A C48A 113.2(9)
C44A C43A B1 126.7(8)
C48A C43A B1 120.0(9)
C43A C44A F32A 118.1(10)
C43A C44A C45A 125.8(9)
F32A C44A C45A 116.1(11)
F33A C45A C46A 122.1(9)
F33A C45A C44A 120.8(10)
C46A C45A C44A 117.2(8)
C45A C46A F34A 118.5(10)
C45A C46A C47A 121.4(8)
F34A C46A C47A 120.0(10)
F35A C47A C46A 119.8(8)
F35A C47A C48A 122.6(9)
C46A C47A C48A 117.5(9)
F36A C48A C47A 114.3(11)
F36A C48A C43A 121.0(11)
C47A C48A C43A 124.7(10)
C44B C43B C48B 111.9(10)
C44B C43B B1 127.9(9)
C48B C43B B1 120.1(9)
F32B C44B C45B 112.0(12)
F32B C44B C43B 121.8(12)
C45B C44B C43B 126.1(10)
F33B C45B C44B 123.4(9)
F33B C45B C46B 119.6(8)
C44B C45B C46B 117.0(9)
C47B C46B F34B 120.2(10)
C47B C46B C45B 121.5(8)
F34B C46B C45B 118.3(10)
F35B C47B C46B 120.6(9)
F35B C47B C48B 122.7(10)
C46B C47B C48B 116.6(8)
F36B C48B C47B 114.8(11)
F36B C48B C43B 118.4(10)
C47B C48B C43B 126.7(10)

loop_
_geom_bond_atom_site_label_1
_geom_bond_atom_site_label_2
_geom_bond_distance
P1 O1 1.554(2)
P1 C1 1.779(3)
P1 C13 1.786(3)
P1 C7 1.793(3)
F1 C6 1.342(3)
F2 C5 1.330(3)
F5 C2 1.328(3)
F3 C4 1.334(3)
F15 C14 1.338(3)
F11 C18 1.346(3)
F6 C8 1.334(3)
F10 C12 1.332(3)
F14 C15 1.331(3)
F4 C3 1.342(3)
F13 C16 1.329(3)
O1 C19 1.432(3)
F12 C17 1.339(3)
F9 C11 1.330(4)
C2 C3 1.379(4)
C2 C1 1.402(4)
C4 C3 1.361(4)
C4 C5 1.381(4)
C6 C5 1.373(4)
C6 C1 1.388(4)
C14 C15 1.372(4)
C14 C13 1.395(4)
F7 C9 1.336(4)
C19 C24 1.368(4)
C19 C20 1.371(4)
C12 C11 1.384(4)
C12 C7 1.388(4)
F8 C10 1.331(3)
C18 C17 1.369(4)
C18 C13 1.400(4)
F16 C22 1.351(4)
C7 C8 1.400(4)
C8 C9 1.370(4)
C24 C23 1.381(4)
C11 C10 1.378(5)
C15 C16 1.374(4)
C16 C17 1.375(4)
C9 C10 1.369(5)
C20 C21 1.384(4)
C23 C22 1.381(5)
C21 C22 1.363(5)
F22 C32 1.359(3)
F27 C38 1.354(3)
F31 C42 1.357(3)
F17 C26 1.363(3)
F21 C30 1.356(3)
F19 C28 1.356(3)
F26 C36 1.361(3)
F18 C27 1.353(3)
F30 C41 1.344(3)
F23 C33 1.346(4)
F20 C29 1.349(3)
F25 C35 1.353(3)
C37 C42 1.380(4)
C37 C38 1.389(4)
C37 B1 1.651(4)
F28 C39 1.354(3)
C25 C26 1.371(4)
C25 C30 1.391(4)
C25 B1 1.668(4)
C26 C27 1.380(4)
C31 C36 1.391(4)
C31 C32 1.394(4)
C31 B1 1.651(4)
C27 C28 1.359(4)
C32 C33 1.371(4)
C41 C40 1.372(4)
C41 C42 1.382(4)
C28 C29 1.370(4)
C38 C39 1.374(4)
F24 C34 1.351(4)
C29 C30 1.375(4)
F29 C40 1.350(3)
B1 C43B 1.653(14)
B1 C43A 1.657(13)
C34 C35 1.359(5)
C34 C33 1.361(4)
C36 C35 1.385(4)
C39 C40 1.355(5)
F36A C48A 1.346(13)
F32A C44A 1.376(11)
F33A C45A 1.324(11)
F34A C46A 1.371(9)
F35A C47A 1.334(11)
C43A C44A 1.367(11)
C43A C48A 1.389(11)
C44A C45A 1.379(11)
C45A C46A 1.369(12)
C46A C47A 1.372(12)
C47A C48A 1.377(11)
F36B C48B 1.350(10)
F32B C44B 1.355(11)
F33B C45B 1.340(11)
F34B C46B 1.371(9)
F35B C47B 1.331(10)
C43B C44B 1.377(11)
C43B C48B 1.392(11)
C44B C45B 1.372(10)
C45B C46B 1.403(12)
C46B C47B 1.363(12)
C47B C48B 1.376(10)
